data_7115304
loop_
_publ_author_name
'Feng Lin'
'Tian-Guang Zhan'
'Tian-You Zhou'
'Kang-Da Zhang'
'Guang-Yu Li'
'Jian Wu'
'Xin Zhao'

_publ_section_title
;
 The construction of rigid supramolecular polymers in water through the
 self-assembly of rod-like monomers and cucurbit[8]uril
;
_journal_name_full Chem.Commun.
_journal_page_first 7982
_journal_paper_doi 10.1039/C4CC02971B
_journal_volume 50
_journal_year 2014
_chemical_formula_sum 'C26 H34 Cl N2 O3'
_chemical_formula_weight 458.00
_chemical_name_systematic
; 
 ? 
;
_space_group_IT_number 14
_symmetry_cell_setting monoclinic
_symmetry_space_group_name_Hall '-P 2ybc'
_symmetry_space_group_name_H-M 'P 1 21/c 1'
_atom_sites_solution_hydrogens geom
_atom_sites_solution_primary direct
_atom_sites_solution_secondary difmap
_audit_creation_method SHELXL-97
_cell_angle_alpha 90.00
_cell_angle_beta 95.034(2)
_cell_angle_gamma 90.00
_cell_formula_units_Z 4
_cell_length_a 15.6872(18)
_cell_length_b 19.328(2)
_cell_length_c 8.3731(9)
_cell_measurement_reflns_used 5751
_cell_measurement_temperature 132(2)
_cell_measurement_theta_max 27.39
_cell_measurement_theta_min 2.48
_cell_volume 2528.9(5)
_computing_cell_refinement 'Bruker SAINT'
_computing_data_collection 'Bruker APEX2'
_computing_data_reduction 'Bruker SAINT'
_computing_molecular_graphics 'Bruker SHELXTL'
_computing_publication_material 'Bruker SHELXTL'
_computing_structure_refinement 'SHELXL-97 (Sheldrick, 2008)'
_computing_structure_solution 'SHELXS-97 (Sheldrick, 2008)'
_diffrn_ambient_temperature 132(2)
_diffrn_measured_fraction_theta_full 0.998
_diffrn_measured_fraction_theta_max 0.998
_diffrn_measurement_device_type 'Bruker APEX-II CCD'
_diffrn_measurement_method '\f and \w scans'
_diffrn_radiation_monochromator graphite
_diffrn_radiation_source 'fine-focus sealed tube'
_diffrn_radiation_type MoK\a
_diffrn_radiation_wavelength 0.71073
_diffrn_reflns_av_R_equivalents 0.0302
_diffrn_reflns_av_sigmaI/netI 0.0296
_diffrn_reflns_limit_h_max 19
_diffrn_reflns_limit_h_min -18
_diffrn_reflns_limit_k_max 23
_diffrn_reflns_limit_k_min -23
_diffrn_reflns_limit_l_max 9
_diffrn_reflns_limit_l_min -10
_diffrn_reflns_number 17326
_diffrn_reflns_theta_full 26.00
_diffrn_reflns_theta_max 26.00
_diffrn_reflns_theta_min 2.48
_exptl_absorpt_coefficient_mu 0.180
_exptl_absorpt_correction_T_max 0.9736
_exptl_absorpt_correction_T_min 0.9398
_exptl_absorpt_correction_type multi-scan
_exptl_absorpt_process_details sadabs
_exptl_crystal_colour yellow
_exptl_crystal_density_diffrn 1.203
_exptl_crystal_density_method 'not measured'
_exptl_crystal_description block
_exptl_crystal_F_000 980
_exptl_crystal_size_max 0.35
_exptl_crystal_size_mid 0.20
_exptl_crystal_size_min 0.15
_refine_diff_density_max 0.421
_refine_diff_density_min -0.215
_refine_diff_density_rms 0.041
_refine_ls_extinction_method none
_refine_ls_goodness_of_fit_ref 1.023
_refine_ls_hydrogen_treatment mixed
_refine_ls_matrix_type full
_refine_ls_number_parameters 303
_refine_ls_number_reflns 4959
_refine_ls_number_restraints 0
_refine_ls_restrained_S_all 1.023
_refine_ls_R_factor_all 0.0534
_refine_ls_R_factor_gt 0.0379
_refine_ls_shift/su_max 0.001
_refine_ls_shift/su_mean 0.000
_refine_ls_structure_factor_coef Fsqd
_refine_ls_weighting_details 'calc w=1/[\s^2^(Fo^2^)+(0.0446P)^2^+1.2118P] where P=(Fo^2^+2Fc^2^)/3'
_refine_ls_weighting_scheme calc
_refine_ls_wR_factor_gt 0.0921
_refine_ls_wR_factor_ref 0.1011
_reflns_number_gt 3953
_reflns_number_total 4959
_reflns_threshold_expression >2sigma(I)
_cod_data_source_file c4cc02971b2.cif
_cod_data_source_block mo_dm12001_0ma
_cod_original_sg_symbol_H-M P2(1)/c
_cod_database_code 7115304

loop_
_symmetry_equiv_pos_as_xyz
'x, y, z'
'-x, y+1/2, -z+1/2'
'-x, -y, -z'
'x, -y-1/2, z-1/2'

loop_
_atom_site_label
_atom_site_type_symbol
_atom_site_fract_x
_atom_site_fract_y
_atom_site_fract_z
_atom_site_U_iso_or_equiv
_atom_site_adp_type
_atom_site_occupancy
_atom_site_symmetry_multiplicity
_atom_site_calc_flag
_atom_site_refinement_flags
N1 N 0.35122(8) 0.55831(6) 1.07707(14) 0.0182(3) Uani 1 1 d .
N2 N 0.71701(9) 0.56435(7) 1.63479(17) 0.0283(3) Uani 1 1 d .
C1 C 0.06800(10) 0.45757(8) 0.54064(18) 0.0210(3) Uani 1 1 d .
H1A H 0.1157 0.4285 0.5697 0.025 Uiso 1 1 calc R
C2 C 0.06320(10) 0.52107(8) 0.61868(18) 0.0195(3) Uani 1 1 d .
C3 C -0.00652(10) 0.56534(8) 0.57771(18) 0.0198(3) Uani 1 1 d .
C4 C -0.01921(11) 0.63260(8) 0.6675(2) 0.0250(4) Uani 1 1 d .
H4 H 0.0386 0.6513 0.7047 0.030 Uiso 1 1 calc R
C5 C -0.06628(14) 0.61770(11) 0.8147(2) 0.0436(5) Uani 1 1 d .
H5A H -0.0716 0.6605 0.8758 0.065 Uiso 1 1 calc R
H5B H -0.0342 0.5834 0.8820 0.065 Uiso 1 1 calc R
H5C H -0.1234 0.5996 0.7812 0.065 Uiso 1 1 calc R
C6 C -0.06708(15) 0.68794(10) 0.5649(3) 0.0455(5) Uani 1 1 d .
H6A H -0.1261 0.6728 0.5370 0.068 Uiso 1 1 calc R
H6B H -0.0386 0.6951 0.4667 0.068 Uiso 1 1 calc R
H6C H -0.0672 0.7314 0.6253 0.068 Uiso 1 1 calc R
C7 C 0.13346(10) 0.53714(8) 0.74574(18) 0.0198(3) Uani 1 1 d .
C8 C 0.14934(11) 0.49070(8) 0.87213(19) 0.0247(4) Uani 1 1 d .
H8 H 0.1116 0.4528 0.8817 0.030 Uiso 1 1 calc R
C9 C 0.21934(11) 0.49871(8) 0.98463(19) 0.0246(4) Uani 1 1 d .
H9 H 0.2295 0.4669 1.0707 0.030 Uiso 1 1 calc R
C10 C 0.27370(10) 0.55395(8) 0.96830(17) 0.0195(3) Uani 1 1 d .
C11 C 0.25858(10) 0.60258(8) 0.84784(18) 0.0202(3) Uani 1 1 d .
H11 H 0.2955 0.6412 0.8413 0.024 Uiso 1 1 calc R
C12 C 0.18825(10) 0.59373(8) 0.73653(18) 0.0208(3) Uani 1 1 d .
H12 H 0.1773 0.6267 0.6530 0.025 Uiso 1 1 calc R
C13 C 0.37709(10) 0.61895(8) 1.14512(18) 0.0194(3) Uani 1 1 d .
H13 H 0.3443 0.6596 1.1224 0.023 Uiso 1 1 calc R
C14 C 0.45070(10) 0.62217(8) 1.24723(18) 0.0195(3) Uani 1 1 d .
H14 H 0.4690 0.6653 1.2923 0.023 Uiso 1 1 calc R
C15 C 0.49872(9) 0.56262(8) 1.28523(17) 0.0177(3) Uani 1 1 d .
C16 C 0.47078(10) 0.50103(8) 1.21018(18) 0.0197(3) Uani 1 1 d .
H16 H 0.5024 0.4596 1.2310 0.024 Uiso 1 1 calc R
C17 C 0.39809(10) 0.50000(8) 1.10679(18) 0.0207(3) Uani 1 1 d .
H17 H 0.3803 0.4580 1.0553 0.025 Uiso 1 1 calc R
C18 C 0.57536(10) 0.56402(8) 1.40309(17) 0.0188(3) Uani 1 1 d .
C19 C 0.63413(10) 0.50968(8) 1.41513(19) 0.0244(3) Uani 1 1 d .
H19 H 0.6271 0.4712 1.3445 0.029 Uiso 1 1 calc R
C20 C 0.70308(11) 0.51218(9) 1.5311(2) 0.0281(4) Uani 1 1 d .
H20 H 0.7425 0.4747 1.5370 0.034 Uiso 1 1 calc R
C21 C 0.66041(11) 0.61614(8) 1.6221(2) 0.0273(4) Uani 1 1 d .
H21 H 0.6691 0.6538 1.6947 0.033 Uiso 1 1 calc R
C22 C 0.58986(10) 0.61865(8) 1.51023(19) 0.0233(3) Uani 1 1 d .
H22 H 0.5520 0.6571 1.5068 0.028 Uiso 1 1 calc R
C23 C 0.90978(16) 0.14376(17) 0.3168(3) 0.0743(9) Uani 1 1 d .
H23A H 0.8840 0.1234 0.4083 0.111 Uiso 1 1 calc R
H23B H 0.9586 0.1727 0.3557 0.111 Uiso 1 1 calc R
H23C H 0.9294 0.1068 0.2488 0.111 Uiso 1 1 calc R
C24 C 0.84481(17) 0.18710(14) 0.2216(3) 0.0666(8) Uani 1 1 d .
H24A H 0.8225 0.2230 0.2911 0.080 Uiso 1 1 calc R
H24B H 0.8715 0.2105 0.1334 0.080 Uiso 1 1 calc R
C25 C 0.74886(14) 0.68247(11) 0.2092(3) 0.0481(5) Uani 1 1 d .
H25A H 0.7388 0.6454 0.2851 0.072 Uiso 1 1 calc R
H25B H 0.7731 0.7228 0.2680 0.072 Uiso 1 1 calc R
H25C H 0.7890 0.6664 0.1339 0.072 Uiso 1 1 calc R
C26 C 0.66648(14) 0.70210(10) 0.1191(3) 0.0429(5) Uani 1 1 d .
H26A H 0.6272 0.7214 0.1940 0.051 Uiso 1 1 calc R
H26B H 0.6768 0.7382 0.0391 0.051 Uiso 1 1 calc R
Cl1 Cl 0.46674(3) 0.68633(2) 0.81933(5) 0.03029(12) Uani 1 1 d .
O1 O 0.77801(9) 0.14464(7) 0.15900(18) 0.0444(4) Uani 1 1 d .
H1 H 0.7419 0.1685 0.1032 0.067 Uiso 1 1 calc R
O2 O 0.62882(10) 0.64403(7) 0.04122(19) 0.0477(4) Uani 1 1 d .
H2 H 0.5846 0.6562 -0.0157 0.072 Uiso 1 1 calc R
O3 O 0.65576(9) 0.22351(7) 0.98641(18) 0.0373(3) Uani 1 1 d .
H1S H 0.6203(16) 0.2496(13) 1.042(3) 0.054(7) Uiso 1 1 d .
H2S H 0.6255(18) 0.2090(14) 0.908(3) 0.065(8) Uiso 1 1 d .

loop_
_atom_site_aniso_label
_atom_site_aniso_U_11
_atom_site_aniso_U_22
_atom_site_aniso_U_33
_atom_site_aniso_U_23
_atom_site_aniso_U_13
_atom_site_aniso_U_12
N1 0.0176(7) 0.0199(6) 0.0163(6) 0.0006(5) -0.0026(5) -0.0015(5)
N2 0.0234(7) 0.0342(8) 0.0258(7) 0.0045(6) -0.0060(6) -0.0017(6)
C1 0.0183(8) 0.0221(8) 0.0217(8) 0.0033(6) -0.0033(6) -0.0005(6)
C2 0.0188(8) 0.0223(8) 0.0168(7) 0.0031(6) -0.0023(6) -0.0044(6)
C3 0.0195(8) 0.0212(8) 0.0183(7) 0.0014(6) -0.0007(6) -0.0031(6)
C4 0.0199(8) 0.0254(8) 0.0287(9) -0.0053(7) -0.0036(7) -0.0013(6)
C5 0.0492(12) 0.0478(12) 0.0349(11) -0.0138(9) 0.0097(9) -0.0048(10)
C6 0.0609(14) 0.0283(10) 0.0456(12) -0.0050(8) -0.0055(10) 0.0113(9)
C7 0.0179(8) 0.0223(8) 0.0187(7) -0.0010(6) -0.0017(6) -0.0001(6)
C8 0.0243(8) 0.0248(8) 0.0237(8) 0.0031(6) -0.0055(7) -0.0081(6)
C9 0.0256(9) 0.0263(8) 0.0205(8) 0.0058(6) -0.0061(6) -0.0049(7)
C10 0.0178(8) 0.0236(8) 0.0162(7) -0.0023(6) -0.0043(6) -0.0012(6)
C11 0.0189(8) 0.0205(7) 0.0208(8) -0.0002(6) -0.0004(6) -0.0031(6)
C12 0.0216(8) 0.0220(8) 0.0181(7) 0.0029(6) -0.0026(6) -0.0009(6)
C13 0.0210(8) 0.0180(7) 0.0187(7) 0.0011(6) -0.0017(6) 0.0003(6)
C14 0.0204(8) 0.0175(7) 0.0199(7) -0.0022(6) -0.0024(6) -0.0020(6)
C15 0.0172(7) 0.0208(7) 0.0152(7) 0.0007(6) 0.0012(6) -0.0007(6)
C16 0.0193(8) 0.0180(7) 0.0214(8) 0.0000(6) -0.0013(6) 0.0016(6)
C17 0.0229(8) 0.0169(7) 0.0220(8) -0.0016(6) -0.0002(6) -0.0021(6)
C18 0.0180(8) 0.0210(7) 0.0172(7) 0.0023(6) 0.0000(6) -0.0021(6)
C19 0.0214(8) 0.0270(8) 0.0240(8) -0.0024(6) -0.0019(6) 0.0044(7)
C20 0.0214(9) 0.0346(9) 0.0277(9) 0.0026(7) -0.0016(7) 0.0064(7)
C21 0.0305(9) 0.0247(8) 0.0248(8) 0.0004(6) -0.0078(7) -0.0053(7)
C22 0.0243(8) 0.0209(8) 0.0234(8) 0.0012(6) -0.0044(7) 0.0002(6)
C23 0.0436(15) 0.117(2) 0.0596(16) 0.0273(16) -0.0119(12) -0.0218(15)
C24 0.0600(16) 0.0676(16) 0.0678(17) 0.0148(13) -0.0191(13) -0.0268(13)
C25 0.0377(12) 0.0457(12) 0.0591(14) -0.0010(10) -0.0072(10) -0.0060(9)
C26 0.0456(12) 0.0308(10) 0.0507(12) -0.0052(9) -0.0049(10) -0.0030(9)
Cl1 0.0293(2) 0.0289(2) 0.0325(2) 0.00183(17) 0.00158(17) 0.00177(17)
O1 0.0390(8) 0.0423(8) 0.0496(9) -0.0054(6) -0.0097(7) 0.0060(6)
O2 0.0459(9) 0.0281(7) 0.0644(10) -0.0122(6) -0.0224(7) 0.0074(6)
O3 0.0398(8) 0.0362(7) 0.0349(8) -0.0015(6) -0.0025(7) 0.0059(6)

loop_
_atom_type_symbol
_atom_type_description
_atom_type_scat_dispersion_real
_atom_type_scat_dispersion_imag
_atom_type_scat_source
C C 0.0033 0.0016 'International Tables Vol C Tables 4.2.6.8 and 6.1.1.4'
H H 0.0000 0.0000 'International Tables Vol C Tables 4.2.6.8 and 6.1.1.4'
N N 0.0061 0.0033 'International Tables Vol C Tables 4.2.6.8 and 6.1.1.4'
Cl Cl 0.1484 0.1585 'International Tables Vol C Tables 4.2.6.8 and 6.1.1.4'
O O 0.0106 0.0060 'International Tables Vol C Tables 4.2.6.8 and 6.1.1.4'

loop_
_geom_angle_atom_site_label_1
_geom_angle_atom_site_label_2
_geom_angle_atom_site_label_3
_geom_angle
_geom_angle_site_symmetry_1
C13 N1 C17 120.39(13) .
C13 N1 C10 121.17(12) .
C17 N1 C10 118.43(12) .
C21 N2 C20 116.37(14) .
C3 C1 C2 123.38(14) 3_566
C3 C1 H1A 118.3 3_566
C2 C1 H1A 118.3 .
C1 C2 C3 119.56(14) .
C1 C2 C7 116.68(13) .
C3 C2 C7 123.75(14) .
C1 C3 C2 117.06(14) 3_566
C1 C3 C4 120.66(14) 3_566
C2 C3 C4 122.07(13) .
C5 C4 C3 109.43(14) .
C5 C4 C6 109.82(16) .
C3 C4 C6 113.52(14) .
C5 C4 H4 108.0 .
C3 C4 H4 108.0 .
C6 C4 H4 108.0 .
C4 C5 H5A 109.5 .
C4 C5 H5B 109.5 .
H5A C5 H5B 109.5 .
C4 C5 H5C 109.5 .
H5A C5 H5C 109.5 .
H5B C5 H5C 109.5 .
C4 C6 H6A 109.5 .
C4 C6 H6B 109.5 .
H6A C6 H6B 109.5 .
C4 C6 H6C 109.5 .
H6A C6 H6C 109.5 .
H6B C6 H6C 109.5 .
C8 C7 C12 118.44(14) .
C8 C7 C2 118.55(13) .
C12 C7 C2 122.80(13) .
C9 C8 C7 121.37(15) .
C9 C8 H8 119.3 .
C7 C8 H8 119.3 .
C10 C9 C8 118.47(14) .
C10 C9 H9 120.8 .
C8 C9 H9 120.8 .
C9 C10 C11 121.97(14) .
C9 C10 N1 118.16(13) .
C11 C10 N1 119.79(13) .
C10 C11 C12 118.69(14) .
C10 C11 H11 120.7 .
C12 C11 H11 120.7 .
C11 C12 C7 120.99(14) .
C11 C12 H12 119.5 .
C7 C12 H12 119.5 .
N1 C13 C14 120.41(14) .
N1 C13 H13 119.8 .
C14 C13 H13 119.8 .
C13 C14 C15 120.68(14) .
C13 C14 H14 119.7 .
C15 C14 H14 119.7 .
C14 C15 C16 117.23(13) .
C14 C15 C18 121.62(13) .
C16 C15 C18 121.13(13) .
C17 C16 C15 120.46(14) .
C17 C16 H16 119.8 .
C15 C16 H16 119.8 .
N1 C17 C16 120.77(13) .
N1 C17 H17 119.6 .
C16 C17 H17 119.6 .
C22 C18 C19 117.07(14) .
C22 C18 C15 121.24(14) .
C19 C18 C15 121.65(14) .
C20 C19 C18 119.55(15) .
C20 C19 H19 120.2 .
C18 C19 H19 120.2 .
N2 C20 C19 123.59(16) .
N2 C20 H20 118.2 .
C19 C20 H20 118.2 .
N2 C21 C22 124.43(15) .
N2 C21 H21 117.8 .
C22 C21 H21 117.8 .
C21 C22 C18 118.99(15) .
C21 C22 H22 120.5 .
C18 C22 H22 120.5 .
C24 C23 H23A 109.5 .
C24 C23 H23B 109.5 .
H23A C23 H23B 109.5 .
C24 C23 H23C 109.5 .
H23A C23 H23C 109.5 .
H23B C23 H23C 109.5 .
O1 C24 C23 109.0(2) .
O1 C24 H24A 109.9 .
C23 C24 H24A 109.9 .
O1 C24 H24B 109.9 .
C23 C24 H24B 109.9 .
H24A C24 H24B 108.3 .
C26 C25 H25A 109.5 .
C26 C25 H25B 109.5 .
H25A C25 H25B 109.5 .
C26 C25 H25C 109.5 .
H25A C25 H25C 109.5 .
H25B C25 H25C 109.5 .
O2 C26 C25 110.10(17) .
O2 C26 H26A 109.6 .
C25 C26 H26A 109.6 .
O2 C26 H26B 109.6 .
C25 C26 H26B 109.6 .
H26A C26 H26B 108.2 .
C24 O1 H1 109.5 .
C26 O2 H2 109.5 .
H1S O3 H2S 105(2) .

loop_
_geom_bond_atom_site_label_1
_geom_bond_atom_site_label_2
_geom_bond_distance
_geom_bond_site_symmetry_2
N1 C13 1.3499(19) .
N1 C17 1.3565(19) .
N1 C10 1.4564(18) .
N2 C21 1.336(2) .
N2 C20 1.336(2) .
C1 C3 1.393(2) 3_566
C1 C2 1.396(2) .
C1 H1A 0.9500 .
C2 C3 1.407(2) .
C2 C7 1.496(2) .
C3 C1 1.393(2) 3_566
C3 C4 1.524(2) .
C4 C5 1.518(3) .
C4 C6 1.527(2) .
C4 H4 1.0000 .
C5 H5A 0.9800 .
C5 H5B 0.9800 .
C5 H5C 0.9800 .
C6 H6A 0.9800 .
C6 H6B 0.9800 .
C6 H6C 0.9800 .
C7 C8 1.393(2) .
C7 C12 1.397(2) .
C8 C9 1.391(2) .
C8 H8 0.9500 .
C9 C10 1.381(2) .
C9 H9 0.9500 .
C10 C11 1.384(2) .
C11 C12 1.391(2) .
C11 H11 0.9500 .
C12 H12 0.9500 .
C13 C14 1.377(2) .
C13 H13 0.9500 .
C14 C15 1.397(2) .
C14 H14 0.9500 .
C15 C16 1.398(2) .
C15 C18 1.487(2) .
C16 C17 1.370(2) .
C16 H16 0.9500 .
C17 H17 0.9500 .
C18 C22 1.391(2) .
C18 C19 1.395(2) .
C19 C20 1.390(2) .
C19 H19 0.9500 .
C20 H20 0.9500 .
C21 C22 1.387(2) .
C21 H21 0.9500 .
C22 H22 0.9500 .
C23 C24 1.494(4) .
C23 H23A 0.9800 .
C23 H23B 0.9800 .
C23 H23C 0.9800 .
C24 O1 1.397(3) .
C24 H24A 0.9900 .
C24 H24B 0.9900 .
C25 C26 1.487(3) .
C25 H25A 0.9800 .
C25 H25B 0.9800 .
C25 H25C 0.9800 .
C26 O2 1.402(2) .
C26 H26A 0.9900 .
C26 H26B 0.9900 .
O1 H1 0.8400 .
O2 H2 0.8400 .
O3 H1S 0.91(3) .
O3 H2S 0.82(3) .

loop_
_geom_hbond_atom_site_label_D
_geom_hbond_atom_site_label_H
_geom_hbond_atom_site_label_A
_geom_hbond_distance_DH
_geom_hbond_distance_HA
_geom_hbond_distance_DA
_geom_hbond_angle_DHA
_geom_hbond_site_symmetry_A
O1 H1 O3 0.84 1.92 2.7575(19) 176.7 1_554
